data_4086644
loop_
_publ_author_name
'Behnia, Ava'
'Boyle, Paul D.'
'Blacquiere, Johanna M.'
'Puddephatt, Richard J.'

_publ_section_title
;
 Selective Oxygen Atom Insertion into an Aryl--Palladium Bond
;
_journal_issue 16
_journal_name_full Organometallics
_journal_page_first 2645
_journal_paper_doi 10.1021/acs.organomet.6b00387
_journal_volume 35
_journal_year 2016
_chemical_formula_sum 'C20 H24 Br2 N2 Pd'
_chemical_formula_weight 558.63
_space_group_crystal_system tetragonal
_space_group_IT_number 110
_space_group_name_Hall 'I 4bw -2c'
_space_group_name_H-M_alt 'I 41 c d'
_symmetry_space_group_name_Hall 'I 4bw -2c'
_symmetry_space_group_name_H-M 'I 41 c d'
_atom_sites_solution_hydrogens geom
_atom_sites_solution_primary dual
_atom_sites_solution_secondary difmap
_audit_creation_method SHELXL-2014/7
_cell_angle_alpha 90
_cell_angle_beta 90
_cell_angle_gamma 90
_cell_formula_units_Z 8
_cell_length_a 17.252(4)
_cell_length_b 17.252
_cell_length_c 14.344(4)
_cell_measurement_reflns_used 9886
_cell_measurement_temperature 110
_cell_measurement_theta_max 39.63
_cell_measurement_theta_min 3.00
_cell_volume 4269.2(15)
_computing_cell_refinement SAINT
_computing_data_collection Apex2
_computing_data_reduction SAINT
_computing_molecular_graphics NRCVAX
_computing_publication_material cif2tables.py
_computing_structure_refinement SHELXL-2014
_computing_structure_solution SHELXT
_diffrn_ambient_temperature 110
_diffrn_detector 'CCD plate'
_diffrn_detector_type 'Bruker Apex2'
_diffrn_measured_fraction_theta_full 0.997
_diffrn_measured_fraction_theta_max 0.970
_diffrn_measurement_device '\k-geometry diffractometer'
_diffrn_measurement_device_type 'Bruker Kappa Axis Apex2'
_diffrn_measurement_method 'phi and omega scans'
_diffrn_radiation_type MoK\a
_diffrn_radiation_wavelength 0.71073
_diffrn_reflns_av_R_equivalents 0.0365
_diffrn_reflns_av_unetI/netI 0.0328
_diffrn_reflns_Laue_measured_fraction_full 0.997
_diffrn_reflns_Laue_measured_fraction_max 0.970
_diffrn_reflns_limit_h_max 31
_diffrn_reflns_limit_h_min -32
_diffrn_reflns_limit_k_max 31
_diffrn_reflns_limit_k_min -29
_diffrn_reflns_limit_l_max 24
_diffrn_reflns_limit_l_min -26
_diffrn_reflns_number 106381
_diffrn_reflns_point_group_measured_fraction_full 0.998
_diffrn_reflns_point_group_measured_fraction_max 0.970
_diffrn_reflns_theta_full 25.242
_diffrn_reflns_theta_max 42.573
_diffrn_reflns_theta_min 3.295
_diffrn_source 'sealed tube'
_exptl_absorpt_coefficient_mu 4.618
_exptl_absorpt_correction_T_max 0.7484
_exptl_absorpt_correction_T_min 0.6167
_exptl_absorpt_correction_type multi-scan
_exptl_absorpt_process_details SADABS
_exptl_crystal_colour red
_exptl_crystal_density_diffrn 1.738
_exptl_crystal_description prism
_exptl_crystal_F_000 2192
_exptl_crystal_size_max 0.247
_exptl_crystal_size_mid 0.243
_exptl_crystal_size_min 0.180
_refine_diff_density_max 2.952
_refine_diff_density_min -0.656
_refine_diff_density_rms 0.128
_refine_ls_abs_structure_details
;
 Refined as an inversion twin.
;
_refine_ls_abs_structure_Flack 0.019(8)
_refine_ls_extinction_method none
_refine_ls_goodness_of_fit_ref 1.069
_refine_ls_hydrogen_treatment constr
_refine_ls_matrix_type full
_refine_ls_number_parameters 118
_refine_ls_number_reflns 7246
_refine_ls_number_restraints 1
_refine_ls_restrained_S_all 1.069
_refine_ls_R_factor_all 0.0606
_refine_ls_R_factor_gt 0.0321
_refine_ls_shift/su_max 0.000
_refine_ls_shift/su_mean 0.000
_refine_ls_structure_factor_coef Fsqd
_refine_ls_weighting_details 'w=1/[\s^2^(Fo^2^)+(0.0275P)^2^+8.7745P] where P=(Fo^2^+2Fc^2^)/3'
_refine_ls_weighting_scheme calc
_refine_ls_wR_factor_gt 0.0708
_refine_ls_wR_factor_ref 0.0789
_reflns_Friedel_coverage 0.944
_reflns_Friedel_fraction_full 0.999
_reflns_Friedel_fraction_max 0.969
_reflns_number_gt 5107
_reflns_number_total 7246
_reflns_threshold_expression 'I > 2\s(I)'
_cod_data_source_file om6b00387_si_003.cif
_cod_data_source_block complex_2a
_cod_depositor_comments 'Adding full bibliography for 4086643--4086646.cif.'
_cod_original_cell_volume 4269(2)
_cod_database_code 4086644
_shelx_shelxl_version_number 2014/7
_shelx_space_group_comment
;
The symmetry employed for this shelxl refinement is uniquely defined
by the following loop, which should always be used as a source of
symmetry information in preference to the above space-group names.
They are only intended as comments.
;
_shelx_estimated_absorpt_t_min 0.395
_shelx_estimated_absorpt_t_max 0.490

loop_
_space_group_symop_operation_xyz
'x, y, z'
'-x+1/2, -y+1/2, z+1/2'
'-y, x+1/2, z+1/4'
'y+1/2, -x, z+3/4'
'x, -y, z+1/2'
'-x+1/2, y+1/2, z'
'-y, -x+1/2, z+3/4'
'y+1/2, x, z+1/4'
'x+1/2, y+1/2, z+1/2'
'-x+1, -y+1, z+1'
'-y+1/2, x+1, z+3/4'
'y+1, -x+1/2, z+5/4'
'x+1/2, -y+1/2, z+1'
'-x+1, y+1, z+1/2'
'-y+1/2, -x+1, z+5/4'
'y+1, x+1/2, z+3/4'

loop_
_atom_site_label
_atom_site_type_symbol
_atom_site_fract_x
_atom_site_fract_y
_atom_site_fract_z
_atom_site_U_iso_or_equiv
_atom_site_adp_type
_atom_site_occupancy
_atom_site_site_symmetry_order
_atom_site_calc_flag
_atom_site_refinement_flags_posn
_atom_site_refinement_flags_adp
_atom_site_refinement_flags_occupancy
Pd1 Pd 0.5000 0.5000 0.46336(2) 0.01203(4) Uani 1 2 d S T P
Br1 Br 0.42702(2) 0.42922(2) 0.34829(2) 0.01988(6) Uani 1 1 d . . .
N1 N 0.55959(13) 0.54605(13) 0.57146(18) 0.0150(4) Uani 1 1 d . . .
C1 C 0.53397(18) 0.52572(19) 0.6521(2) 0.0201(5) Uani 1 1 d . . .
H1 H 0.5576 0.5429 0.7083 0.024 Uiso 1 1 calc R U .
C2 C 0.62788(15) 0.59379(16) 0.5689(2) 0.0148(4) Uani 1 1 d . . .
C3 C 0.61878(17) 0.67456(16) 0.5676(2) 0.0186(5) Uani 1 1 d . . .
C4 C 0.6856(2) 0.71933(19) 0.5688(3) 0.0241(5) Uani 1 1 d . . .
H4 H 0.6811 0.7742 0.5696 0.029 Uiso 1 1 calc R U .
C5 C 0.75952(18) 0.6858(2) 0.5687(3) 0.0239(6) Uani 1 1 d . . .
C6 C 0.76536(17) 0.60485(19) 0.5676(3) 0.0223(5) Uani 1 1 d . . .
H6 H 0.8153 0.5816 0.5670 0.027 Uiso 1 1 calc R U .
C7 C 0.69999(17) 0.55770(17) 0.5672(2) 0.0194(5) Uani 1 1 d . . .
C8 C 0.53889(19) 0.70971(18) 0.5690(4) 0.0287(7) Uani 1 1 d . . .
H8A H 0.5095 0.6885 0.6216 0.043 Uiso 1 1 calc R U .
H8B H 0.5121 0.6974 0.5106 0.043 Uiso 1 1 calc R U .
H8C H 0.5431 0.7661 0.5757 0.043 Uiso 1 1 calc R U .
C9 C 0.8316(2) 0.7351(2) 0.5722(3) 0.0351(8) Uani 1 1 d . . .
H9A H 0.8406 0.7524 0.6363 0.053 Uiso 1 1 calc R U .
H9B H 0.8250 0.7803 0.5316 0.053 Uiso 1 1 calc R U .
H9C H 0.8761 0.7046 0.5508 0.053 Uiso 1 1 calc R U .
C10 C 0.7065(2) 0.47025(19) 0.5649(3) 0.0287(7) Uani 1 1 d . . .
H10A H 0.6835 0.4485 0.6217 0.043 Uiso 1 1 calc R U .
H10B H 0.7612 0.4554 0.5614 0.043 Uiso 1 1 calc R U .
H10C H 0.6789 0.4502 0.5102 0.043 Uiso 1 1 calc R U .

loop_
_atom_site_aniso_label
_atom_site_aniso_U_11
_atom_site_aniso_U_22
_atom_site_aniso_U_33
_atom_site_aniso_U_23
_atom_site_aniso_U_13
_atom_site_aniso_U_12
Pd1 0.01213(12) 0.01360(12) 0.01035(8) 0.000 0.000 -0.00016(8)
Br1 0.01980(15) 0.02531(17) 0.01453(10) -0.00300(10) -0.00340(10) -0.00309(10)
N1 0.0154(9) 0.0153(9) 0.0142(9) 0.0000(8) 0.0003(8) -0.0019(7)
C1 0.0196(12) 0.0273(15) 0.0133(10) -0.0019(10) 0.0003(9) -0.0081(11)
C2 0.0142(10) 0.0156(10) 0.0146(10) -0.0004(9) 0.0003(8) -0.0028(8)
C3 0.0204(12) 0.0167(11) 0.0188(12) -0.0017(9) -0.0006(10) -0.0019(9)
C4 0.0302(15) 0.0183(12) 0.0237(14) 0.0007(11) -0.0022(12) -0.0080(11)
C5 0.0225(14) 0.0303(15) 0.0189(12) 0.0006(11) -0.0006(11) -0.0116(11)
C6 0.0162(11) 0.0310(15) 0.0196(12) -0.0008(12) 0.0003(9) -0.0036(11)
C7 0.0174(11) 0.0215(12) 0.0192(12) -0.0023(10) -0.0014(9) -0.0012(9)
C8 0.0231(13) 0.0175(12) 0.046(2) -0.0043(14) -0.0026(15) 0.0017(11)
C9 0.0296(16) 0.045(2) 0.0310(18) 0.0043(17) -0.0024(15) -0.0212(15)
C10 0.0225(14) 0.0241(14) 0.0395(19) -0.0050(14) -0.0045(14) 0.0050(11)

loop_
_atom_type_symbol
_atom_type_description
_atom_type_scat_dispersion_real
_atom_type_scat_dispersion_imag
_atom_type_scat_source
C C 0.0033 0.0016 'International Tables Vol C Tables 4.2.6.8 and 6.1.1.4'
H H 0.0000 0.0000 'International Tables Vol C Tables 4.2.6.8 and 6.1.1.4'
Br Br -0.2901 2.4595 'International Tables Vol C Tables 4.2.6.8 and 6.1.1.4'
N N 0.0061 0.0033 'International Tables Vol C Tables 4.2.6.8 and 6.1.1.4'
Pd Pd -0.9988 1.0072 'International Tables Vol C Tables 4.2.6.8 and 6.1.1.4'

loop_
_geom_angle_atom_site_label_1
_geom_angle_atom_site_label_2
_geom_angle_atom_site_label_3
_geom_angle
_geom_angle_site_symmetry_1
_geom_angle_site_symmetry_3
N1 Pd1 N1 79.92(14) . 10_554
N1 Pd1 Br1 171.92(7) . .
N1 Pd1 Br1 93.47(7) 10_554 .
N1 Pd1 Br1 93.47(7) . 10_554
N1 Pd1 Br1 171.92(7) 10_554 10_554
Br1 Pd1 Br1 93.47(3) . 10_554
C1 N1 C2 117.4(3) . .
C1 N1 Pd1 114.1(2) . .
C2 N1 Pd1 128.46(19) . .
N1 C1 C1 115.98(17) . 10_554
N1 C1 H1 122.0 . .
C1 C1 H1 122.0 10_554 .
C7 C2 C3 123.0(3) . .
C7 C2 N1 118.5(2) . .
C3 C2 N1 118.5(2) . .
C4 C3 C2 117.4(3) . .
C4 C3 C8 122.4(3) . .
C2 C3 C8 120.2(3) . .
C3 C4 C5 121.8(3) . .
C3 C4 H4 119.1 . .
C5 C4 H4 119.1 . .
C6 C5 C4 118.5(3) . .
C6 C5 C9 120.2(3) . .
C4 C5 C9 121.2(3) . .
C7 C6 C5 121.7(3) . .
C7 C6 H6 119.2 . .
C5 C6 H6 119.2 . .
C6 C7 C2 117.6(3) . .
C6 C7 C10 121.6(3) . .
C2 C7 C10 120.8(3) . .
C3 C8 H8A 109.5 . .
C3 C8 H8B 109.5 . .
H8A C8 H8B 109.5 . .
C3 C8 H8C 109.5 . .
H8A C8 H8C 109.5 . .
H8B C8 H8C 109.5 . .
C5 C9 H9A 109.5 . .
C5 C9 H9B 109.5 . .
H9A C9 H9B 109.5 . .
C5 C9 H9C 109.5 . .
H9A C9 H9C 109.5 . .
H9B C9 H9C 109.5 . .
C7 C10 H10A 109.5 . .
C7 C10 H10B 109.5 . .
H10A C10 H10B 109.5 . .
C7 C10 H10C 109.5 . .
H10A C10 H10C 109.5 . .
H10B C10 H10C 109.5 . .

loop_
_geom_bond_atom_site_label_1
_geom_bond_atom_site_label_2
_geom_bond_distance
_geom_bond_site_symmetry_2
Pd1 N1 2.023(3) .
Pd1 N1 2.023(3) 10_554
Pd1 Br1 2.4085(5) .
Pd1 Br1 2.4085(5) 10_554
N1 C1 1.287(4) .
N1 C2 1.438(3) .
C1 C1 1.470(6) 10_554
C1 H1 0.9500 .
C2 C7 1.391(4) .
C2 C3 1.402(4) .
C3 C4 1.387(4) .
C3 C8 1.506(4) .
C4 C5 1.400(5) .
C4 H4 0.9500 .
C5 C6 1.400(5) .
C5 C9 1.507(5) .
C6 C7 1.390(4) .
C6 H6 0.9500 .
C7 C10 1.513(4) .
C8 H8A 0.9800 .
C8 H8B 0.9800 .
C8 H8C 0.9800 .
C9 H9A 0.9800 .
C9 H9B 0.9800 .
C9 H9C 0.9800 .
C10 H10A 0.9800 .
C10 H10B 0.9800 .
C10 H10C 0.9800 .

loop_
_geom_torsion_atom_site_label_1
_geom_torsion_atom_site_label_2
_geom_torsion_atom_site_label_3
_geom_torsion_atom_site_label_4
_geom_torsion
_geom_torsion_site_symmetry_4
C2 N1 C1 C1 -177.5(3) 10_554
Pd1 N1 C1 C1 -0.9(5) 10_554
C1 N1 C2 C7 88.7(3) .
Pd1 N1 C2 C7 -87.3(3) .
C1 N1 C2 C3 -91.8(4) .
Pd1 N1 C2 C3 92.1(3) .
C7 C2 C3 C4 -3.0(5) .
N1 C2 C3 C4 177.6(3) .
C7 C2 C3 C8 179.6(3) .
N1 C2 C3 C8 0.1(5) .
C2 C3 C4 C5 1.7(5) .
C8 C3 C4 C5 179.1(4) .
C3 C4 C5 C6 0.0(6) .
C3 C4 C5 C9 -178.6(4) .
C4 C5 C6 C7 -0.5(6) .
C9 C5 C6 C7 178.1(3) .
C5 C6 C7 C2 -0.7(5) .
C5 C6 C7 C10 179.4(4) .
C3 C2 C7 C6 2.5(5) .
N1 C2 C7 C6 -178.1(3) .
C3 C2 C7 C10 -177.6(3) .
N1 C2 C7 C10 1.9(5) .
